data_7117830
loop_
_publ_author_name
'Sourav Chakraborty'
'Ranjan Dutta'
'Pradyut Ghosh'

_publ_section_title
;
 Halogen bonding assisted selective removal of bromide
;
_journal_name_full Chem.Commun.
_journal_page_first 14793
_journal_paper_doi 10.1039/C5cc05495H
_journal_volume 51
_journal_year 2015
_chemical_formula_sum 'C54 H72 Cl3 I6 N12'
_chemical_formula_weight 1756.99
_chemical_name_systematic
; 
 ? 
;
_space_group_IT_number 15
_symmetry_cell_setting monoclinic
_symmetry_space_group_name_Hall '-C 2yc'
_symmetry_space_group_name_H-M 'C 1 2/c 1'
_atom_sites_solution_hydrogens geom
_atom_sites_solution_primary direct
_atom_sites_solution_secondary difmap
_audit_creation_method SHELXL-97
_audit_update_record
;
2015-02-16 deposited with the CCDC.
2015-08-14 downloaded from the CCDC.
;
_cell_angle_alpha 90.00
_cell_angle_beta 109.059(2)
_cell_angle_gamma 90.00
_cell_formula_units_Z 4
_cell_length_a 29.993(3)
_cell_length_b 12.6135(12)
_cell_length_c 21.963(2)
_cell_measurement_reflns_used 9959
_cell_measurement_temperature 150(2)
_cell_measurement_theta_max 25.75
_cell_measurement_theta_min 2.46
_cell_volume 7853.5(13)
_computing_cell_refinement 'Bruker SAINT'
_computing_data_collection 'Bruker APEX2'
_computing_data_reduction 'Bruker SAINT'
_computing_molecular_graphics 'Mercury 3.1'
_computing_publication_material 'Ortep 3v.2'
_computing_structure_refinement 'SHELXL-97 (Sheldrick, 2008)'
_computing_structure_solution 'SHELXS-97 (Sheldrick, 2008)'
_diffrn_ambient_temperature 150(2)
_diffrn_measured_fraction_theta_full 1.000
_diffrn_measured_fraction_theta_max 1.000
_diffrn_measurement_device_type 'Bruker APEX-II CCD'
_diffrn_measurement_method '\f and \w scans'
_diffrn_radiation_monochromator graphite
_diffrn_radiation_source 'fine-focus sealed tube'
_diffrn_radiation_type MoK\a
_diffrn_radiation_wavelength 0.71073
_diffrn_reflns_av_R_equivalents 0.0000
_diffrn_reflns_av_sigmaI/netI 0.0297
_diffrn_reflns_limit_h_max 33
_diffrn_reflns_limit_h_min -35
_diffrn_reflns_limit_k_max 14
_diffrn_reflns_limit_k_min 0
_diffrn_reflns_limit_l_max 26
_diffrn_reflns_limit_l_min 0
_diffrn_reflns_number 6916
_diffrn_reflns_theta_full 25.00
_diffrn_reflns_theta_max 25.00
_diffrn_reflns_theta_min 1.44
_exptl_absorpt_coefficient_mu 2.512
_exptl_absorpt_correction_T_max 0.7873
_exptl_absorpt_correction_T_min 0.4735
_exptl_absorpt_correction_type multi-scan
_exptl_absorpt_process_details SADABS
_exptl_crystal_colour COlorless
_exptl_crystal_density_diffrn 1.486
_exptl_crystal_density_method 'not measured'
_exptl_crystal_description Needle
_exptl_crystal_F_000 3396
_exptl_crystal_size_max 0.35
_exptl_crystal_size_mid 0.20
_exptl_crystal_size_min 0.10
_platon_squeeze_details
;
;
_refine_diff_density_max 5.003
_refine_diff_density_min -1.808
_refine_diff_density_rms 0.180
_refine_ls_extinction_method none
_refine_ls_goodness_of_fit_ref 0.592
_refine_ls_hydrogen_treatment mixed
_refine_ls_matrix_type full
_refine_ls_number_parameters 345
_refine_ls_number_reflns 6916
_refine_ls_number_restraints 0
_refine_ls_restrained_S_all 0.592
_refine_ls_R_factor_all 0.0569
_refine_ls_R_factor_gt 0.0484
_refine_ls_shift/su_max 0.001
_refine_ls_shift/su_mean 0.000
_refine_ls_structure_factor_coef Fsqd
_refine_ls_weighting_details 'calc w=1/[\s^2^(Fo^2^)+(0.1834P)^2^+312.9927P] where P=(Fo^2^+2Fc^2^)/3'
_refine_ls_weighting_scheme calc
_refine_ls_wR_factor_gt 0.1509
_refine_ls_wR_factor_ref 0.1623
_reflns_number_gt 5796
_reflns_number_total 6916
_reflns_threshold_expression >2sigma(I)
_cod_data_source_file c5cc05495h2.cif.txt
_cod_data_source_block 2bClmix-sr
_cod_original_sg_symbol_H-M C2/c
_cod_database_code 7117830

loop_
_symmetry_equiv_pos_as_xyz
'x, y, z'
'-x, y, -z+1/2'
'x+1/2, y+1/2, z'
'-x+1/2, y+1/2, -z+1/2'
'-x, -y, -z'
'x, -y, z-1/2'
'-x+1/2, -y+1/2, -z'
'x+1/2, -y+1/2, z-1/2'

loop_
_atom_site_label
_atom_site_type_symbol
_atom_site_fract_x
_atom_site_fract_y
_atom_site_fract_z
_atom_site_U_iso_or_equiv
_atom_site_adp_type
_atom_site_occupancy
_atom_site_symmetry_multiplicity
_atom_site_calc_flag
_atom_site_refinement_flags
_atom_site_disorder_assembly
_atom_site_disorder_group
I1 I 0.073953(16) 0.98226(3) 0.57140(2) 0.03016(15) Uani 1 1 d . . .
I2 I 0.036783(16) 0.08928(4) 0.37622(2) 0.03376(16) Uani 1 1 d . . .
I3 I 0.064963(17) 0.44404(4) 0.73748(2) 0.03911(17) Uani 1 1 d . . .
C4 C 0.0964(2) 0.3827(5) 0.5522(3) 0.0267(13) Uani 1 1 d . . .
C6 C 0.0657(2) 0.4227(5) 0.4953(3) 0.0288(14) Uani 1 1 d . . .
C3 C 0.1161(2) 0.4496(5) 0.6055(3) 0.0283(14) Uani 1 1 d . . .
C5 C 0.1091(3) 0.2660(6) 0.5574(4) 0.0413(18) Uani 1 1 d . . .
H5A H 0.1000 0.2353 0.5151 0.062 Uiso 1 1 calc R . .
H5B H 0.0929 0.2305 0.5826 0.062 Uiso 1 1 calc R . .
H5C H 0.1425 0.2582 0.5777 0.062 Uiso 1 1 calc R . .
C7 C 0.0573(2) 0.5331(5) 0.4877(3) 0.0262(13) Uani 1 1 d . . .
C8 C 0.0266(3) 0.5772(6) 0.4224(4) 0.0391(17) Uani 1 1 d . . .
H8A H 0.0304 0.5339 0.3884 0.059 Uiso 1 1 calc R . .
H8B H 0.0361 0.6485 0.4176 0.059 Uiso 1 1 calc R . .
H8C H -0.0059 0.5766 0.4202 0.059 Uiso 1 1 calc R . .
C2 C 0.1064(3) 0.5583(5) 0.5996(3) 0.0317(15) Uani 1 1 d . . .
C1 C 0.0762(3) 0.5993(5) 0.5398(4) 0.0310(15) Uani 1 1 d . . .
C9 C 0.0680(3) 0.7179(5) 0.5336(4) 0.0335(15) Uani 1 1 d . . .
H9A H 0.0417 0.7325 0.4949 0.040 Uiso 1 1 calc R . .
H9B H 0.0595 0.7430 0.5701 0.040 Uiso 1 1 calc R . .
C10 C 0.0431(2) 0.3471(5) 0.4393(3) 0.0317(15) Uani 1 1 d . . .
H10A H 0.0326 0.2837 0.4555 0.038 Uiso 1 1 calc R . .
H10B H 0.0158 0.3809 0.4090 0.038 Uiso 1 1 calc R . .
C12 C 0.1477(3) 0.7315(6) 0.5168(4) 0.0411(17) Uani 1 1 d . . .
H12 H 0.1511 0.6612 0.5063 0.049 Uiso 1 1 calc R . .
C13 C 0.1183(2) 0.8796(5) 0.5441(3) 0.0309(14) Uani 1 1 d . . .
C11 C 0.1788(3) 0.8120(7) 0.5214(5) 0.050(2) Uani 1 1 d . . .
H11 H 0.2076 0.8069 0.5140 0.060 Uiso 1 1 calc R . .
C14 C 0.0775(2) 0.2235(6) 0.3762(3) 0.0301(14) Uani 1 1 d . . .
C16 C 0.0938(5) 0.1430(9) 0.2452(5) 0.081(4) Uani 1 1 d . . .
H16A H 0.0616 0.1378 0.2442 0.122 Uiso 1 1 calc R . .
H16B H 0.1012 0.0836 0.2229 0.122 Uiso 1 1 calc R . .
H16C H 0.0980 0.2075 0.2246 0.122 Uiso 1 1 calc R . .
C17 C 0.1260(3) 0.1431(7) 0.3142(4) 0.053(2) Uani 1 1 d . . .
H17A H 0.1244 0.0750 0.3339 0.064 Uiso 1 1 calc R . .
H17B H 0.1583 0.1547 0.3156 0.064 Uiso 1 1 calc R . .
C15 C 0.1326(3) 0.3275(7) 0.3621(4) 0.047(2) Uani 1 1 d . . .
H15 H 0.1571 0.3515 0.3485 0.056 Uiso 1 1 calc R . .
N2 N 0.1115(2) 0.2280(5) 0.3501(3) 0.0407(15) Uani 1 1 d . . .
N1 N 0.07665(19) 0.3175(4) 0.4059(3) 0.0261(11) Uani 1 1 d . . .
N4 N 0.1095(2) 0.7756(4) 0.5309(3) 0.0317(12) Uani 1 1 d . . .
N3 N 0.1605(2) 0.9019(5) 0.5389(3) 0.0374(14) Uani 1 1 d . . .
C19 C 0.1841(3) 1.0085(6) 0.5476(5) 0.047(2) Uani 1 1 d . . .
H19A H 0.1728 1.0516 0.5762 0.056 Uiso 1 1 calc R . .
H19B H 0.2179 0.9998 0.5672 0.056 Uiso 1 1 calc R . .
C20 C 0.1736(3) 1.0628(7) 0.4840(5) 0.057(2) Uani 1 1 d . . .
H20A H 0.1863 1.0219 0.4567 0.086 Uiso 1 1 calc R . .
H20B H 0.1876 1.1320 0.4903 0.086 Uiso 1 1 calc R . .
H20C H 0.1401 1.0693 0.4641 0.086 Uiso 1 1 calc R . .
C18 C 0.1297(4) 0.6335(6) 0.6540(4) 0.058(3) Uani 1 1 d . . .
H18A H 0.1248 0.6089 0.6927 0.087 Uiso 1 1 calc R . .
H18B H 0.1163 0.7029 0.6436 0.087 Uiso 1 1 calc R . .
H18C H 0.1630 0.6365 0.6605 0.087 Uiso 1 1 calc R . .
C21 C 0.1529(3) 0.4062(6) 0.6655(4) 0.0383(17) Uani 1 1 d . . .
H21A H 0.1800 0.3839 0.6539 0.046 Uiso 1 1 calc R . .
H21B H 0.1631 0.4638 0.6962 0.046 Uiso 1 1 calc R . .
N5 N 0.1387(2) 0.3182(5) 0.6978(3) 0.0385(14) Uani 1 1 d . . .
C23 C 0.1421(3) 0.1567(6) 0.7362(4) 0.054(3) Uani 1 1 d . . .
H23 H 0.1501 0.0862 0.7467 0.065 Uiso 1 1 calc R . .
N8 N 0.1047(2) 0.2198(5) 0.7512(3) 0.0440(16) Uani 1 1 d . . .
C22 C 0.1600(3) 0.2164(7) 0.7074(4) 0.047(2) Uani 1 1 d . . .
H22 H 0.1849 0.1975 0.6931 0.056 Uiso 1 1 calc R . .
C24 C 0.1058(2) 0.3165(6) 0.7269(4) 0.0353(16) Uani 1 1 d . . .
C25 C 0.0751(3) 0.1814(7) 0.7890(4) 0.048(2) Uani 1 1 d . . .
H25A H 0.0662 0.1082 0.7780 0.058 Uiso 1 1 calc R . .
H25B H 0.0465 0.2234 0.7788 0.058 Uiso 1 1 calc R . .
C26 C 0.1023(4) 0.1900(9) 0.8607(4) 0.061(3) Uani 1 1 d . . .
H26A H 0.1287 0.1424 0.8715 0.092 Uiso 1 1 calc R . .
H26B H 0.0819 0.1717 0.8849 0.092 Uiso 1 1 calc R . .
H26C H 0.1134 0.2613 0.8707 0.092 Uiso 1 1 calc R . .
C27 C 0.1109(3) 0.3832(6) 0.3971(4) 0.0403(17) Uani 1 1 d . . .
H27 H 0.1177 0.4521 0.4123 0.048 Uiso 1 1 calc R . .
Cl1 Cl 0.0000 0.62793(13) 0.7500 0.0129(3) Uani 1 2 d S . .
Cl2 Cl 0.01198(6) 0.12368(12) 0.61798(8) 0.0309(4) Uani 1 1 d . . .

loop_
_atom_site_aniso_label
_atom_site_aniso_U_11
_atom_site_aniso_U_22
_atom_site_aniso_U_33
_atom_site_aniso_U_23
_atom_site_aniso_U_13
_atom_site_aniso_U_12
I1 0.0408(3) 0.0158(2) 0.0362(3) -0.00193(16) 0.0157(2) 0.00041(16)
I2 0.0382(3) 0.0263(3) 0.0382(3) -0.00812(18) 0.0144(2) -0.00483(18)
I3 0.0411(3) 0.0385(3) 0.0375(3) 0.0010(2) 0.0126(2) 0.0022(2)
C4 0.030(3) 0.022(3) 0.032(3) -0.002(3) 0.017(3) 0.000(3)
C6 0.035(3) 0.017(3) 0.039(4) -0.003(3) 0.019(3) -0.001(3)
C3 0.038(4) 0.015(3) 0.036(4) -0.006(3) 0.018(3) -0.003(3)
C5 0.059(5) 0.020(3) 0.046(4) -0.004(3) 0.019(4) -0.002(3)
C7 0.029(3) 0.025(3) 0.030(3) 0.000(3) 0.016(3) 0.001(3)
C8 0.046(4) 0.029(4) 0.044(4) 0.002(3) 0.017(4) 0.006(3)
C2 0.049(4) 0.016(3) 0.033(4) -0.004(3) 0.018(3) -0.002(3)
C1 0.039(4) 0.014(3) 0.048(4) -0.005(3) 0.026(3) -0.001(3)
C9 0.040(4) 0.017(3) 0.048(4) -0.004(3) 0.021(3) 0.000(3)
C10 0.033(3) 0.025(3) 0.039(4) -0.007(3) 0.014(3) -0.005(3)
C12 0.045(4) 0.028(4) 0.054(5) 0.000(3) 0.023(4) 0.008(3)
C13 0.041(4) 0.017(3) 0.036(4) 0.001(3) 0.014(3) 0.004(3)
C11 0.052(5) 0.036(4) 0.076(6) 0.007(4) 0.040(5) 0.007(4)
C14 0.028(3) 0.032(4) 0.032(3) -0.005(3) 0.012(3) -0.001(3)
C16 0.151(12) 0.051(6) 0.056(6) -0.014(5) 0.054(7) 0.003(7)
C17 0.063(5) 0.051(5) 0.064(6) -0.023(4) 0.046(5) -0.009(4)
C15 0.056(5) 0.041(5) 0.055(5) -0.018(4) 0.035(4) -0.019(4)
N2 0.045(4) 0.043(4) 0.041(3) -0.015(3) 0.024(3) -0.006(3)
N1 0.032(3) 0.020(3) 0.029(3) -0.004(2) 0.013(2) -0.003(2)
N4 0.042(3) 0.017(3) 0.039(3) 0.001(2) 0.017(3) 0.002(2)
N3 0.039(3) 0.030(3) 0.051(4) 0.001(3) 0.025(3) -0.001(3)
C19 0.047(5) 0.031(4) 0.068(6) -0.003(4) 0.025(4) -0.008(3)
C20 0.059(5) 0.042(5) 0.069(6) 0.005(4) 0.017(5) -0.017(4)
C18 0.107(8) 0.022(4) 0.041(5) -0.006(3) 0.017(5) -0.005(4)
C21 0.046(4) 0.026(4) 0.044(4) 0.001(3) 0.017(3) -0.004(3)
N5 0.040(3) 0.034(3) 0.040(3) 0.001(3) 0.011(3) 0.005(3)
C23 0.073(6) 0.017(4) 0.046(5) 0.020(3) -0.018(4) -0.007(4)
N8 0.034(3) 0.041(4) 0.050(4) 0.017(3) 0.004(3) 0.002(3)
C22 0.043(4) 0.040(5) 0.051(5) 0.004(4) 0.005(4) 0.018(4)
C24 0.034(4) 0.032(4) 0.038(4) -0.004(3) 0.010(3) 0.001(3)
C25 0.040(4) 0.053(5) 0.053(5) 0.008(4) 0.017(4) -0.002(4)
C26 0.068(6) 0.064(6) 0.054(5) 0.003(5) 0.022(5) -0.022(5)
C27 0.038(4) 0.039(4) 0.048(4) -0.011(3) 0.020(3) -0.011(3)
Cl1 0.0127(8) 0.0068(8) 0.0180(8) 0.000 0.0033(6) 0.000
Cl2 0.0338(8) 0.0154(7) 0.0490(10) -0.0079(6) 0.0209(7) -0.0009(6)

loop_
_atom_type_symbol
_atom_type_description
_atom_type_scat_dispersion_real
_atom_type_scat_dispersion_imag
_atom_type_scat_source
C C 0.0033 0.0016 'International Tables Vol C Tables 4.2.6.8 and 6.1.1.4'
H H 0.0000 0.0000 'International Tables Vol C Tables 4.2.6.8 and 6.1.1.4'
N N 0.0061 0.0033 'International Tables Vol C Tables 4.2.6.8 and 6.1.1.4'
I I -0.4742 1.8119 'International Tables Vol C Tables 4.2.6.8 and 6.1.1.4'
Cl Cl 0.1484 0.1585 'International Tables Vol C Tables 4.2.6.8 and 6.1.1.4'

loop_
_geom_angle_atom_site_label_1
_geom_angle_atom_site_label_2
_geom_angle_atom_site_label_3
_geom_angle
_geom_angle_site_symmetry_1
_geom_angle_site_symmetry_3
C6 C4 C3 120.5(6) . .
C6 C4 C5 119.9(6) . .
C3 C4 C5 119.6(6) . .
C4 C6 C7 120.4(6) . .
C4 C6 C10 119.3(6) . .
C7 C6 C10 120.2(6) . .
C2 C3 C4 119.6(6) . .
C2 C3 C21 120.2(6) . .
C4 C3 C21 119.7(6) . .
C1 C7 C6 119.2(6) . .
C1 C7 C8 121.0(6) . .
C6 C7 C8 119.8(6) . .
C3 C2 C1 119.4(6) . .
C3 C2 C18 121.0(7) . .
C1 C2 C18 119.6(6) . .
C7 C1 C2 120.6(6) . .
C7 C1 C9 120.8(7) . .
C2 C1 C9 118.5(6) . .
N4 C9 C1 112.3(6) . .
N1 C10 C6 111.3(5) . .
C11 C12 N4 106.2(7) . .
N3 C13 N4 108.1(6) . .
N3 C13 I1 127.2(5) . .
N4 C13 I1 124.6(5) . .
C12 C11 N3 108.0(7) . .
N2 C14 N1 107.9(6) . .
N2 C14 I2 124.6(5) . .
N1 C14 I2 127.3(5) . .
N2 C17 C16 109.5(8) . .
C27 C15 N2 107.6(7) . .
C14 N2 C15 108.9(6) . .
C14 N2 C17 127.0(7) . .
C15 N2 C17 124.1(6) . .
C14 N1 C27 109.0(6) . .
C14 N1 C10 125.7(5) . .
C27 N1 C10 125.2(6) . .
C13 N4 C12 108.5(6) . .
C13 N4 C9 125.8(6) . .
C12 N4 C9 125.6(6) . .
C13 N3 C11 109.1(6) . .
C13 N3 C19 126.7(6) . .
C11 N3 C19 124.2(6) . .
C20 C19 N3 110.1(7) . .
N5 C21 C3 117.0(6) . .
C24 N5 C22 106.4(7) . .
C24 N5 C21 128.5(6) . .
C22 N5 C21 125.0(7) . .
C22 C23 N8 105.9(7) . .
C24 N8 C25 128.3(7) . .
C24 N8 C23 106.2(6) . .
C25 N8 C23 125.4(6) . .
C23 C22 N5 112.6(8) . .
N8 C24 N5 108.8(7) . .
N8 C24 I3 124.7(6) . .
N5 C24 I3 126.4(5) . .
N8 C25 C26 109.9(7) . .
C15 C27 N1 106.6(7) . .

loop_
_geom_bond_atom_site_label_1
_geom_bond_atom_site_label_2
_geom_bond_distance
_geom_bond_site_symmetry_2
I1 C13 2.079(7) .
I2 C14 2.087(7) .
I3 C24 2.079(7) .
C4 C6 1.383(10) .
C4 C3 1.407(9) .
C4 C5 1.516(9) .
C6 C7 1.415(9) .
C6 C10 1.528(9) .
C3 C2 1.399(9) .
C3 C21 1.519(10) .
C7 C1 1.381(10) .
C7 C8 1.533(10) .
C2 C1 1.426(11) .
C2 C18 1.507(10) .
C1 C9 1.514(9) .
C9 N4 1.460(9) .
C10 N1 1.474(8) .
C12 C11 1.362(12) .
C12 N4 1.396(9) .
C13 N3 1.338(9) .
C13 N4 1.351(9) .
C11 N3 1.369(10) .
C14 N2 1.325(9) .
C14 N1 1.358(9) .
C16 C17 1.508(15) .
C17 N2 1.477(10) .
C15 C27 1.355(11) .
C15 N2 1.391(10) .
N1 C27 1.381(9) .
N3 C19 1.502(10) .
C19 C20 1.494(13) .
C21 N5 1.454(10) .
N5 C24 1.340(10) .
N5 C22 1.419(10) .
C23 C22 1.214(12) .
C23 N8 1.500(12) .
N8 C24 1.336(10) .
N8 C25 1.481(10) .
C25 C26 1.521(13) .

loop_
_platon_squeeze_void_nr
_platon_squeeze_void_average_x
_platon_squeeze_void_average_y
_platon_squeeze_void_average_z
_platon_squeeze_void_volume
_platon_squeeze_void_count_electrons
_platon_squeeze_void_content
1 0.250 -0.005 0.235 1033 369 ' '
2 0.750 -0.032 0.012 1033 369 ' '
